data_2241140
loop_
_publ_author_name
'Zou, Ying'
'Qiu, Zibin'
'Tang, Renming'
'Yuan, Kaixu'
'Li, Ya'

_publ_section_title
;
 Crystal structure of 1-fluoro-1,3-dihydrobenzo[<i>c</i>]thiophene
 2,2-dioxide
;
_journal_coeditor_code WM5205
_journal_issue 10
_journal_name_full 'Acta Crystallographica Section E'
_journal_page_first o749
_journal_paper_doi 10.1107/S2056989015016357
_journal_volume 71
_journal_year 2015
_chemical_formula_iupac 'C8 H7 F O2 S'
_chemical_formula_moiety 'C8 H7 F O2 S'
_chemical_formula_sum 'C8 H7 F O2 S'
_chemical_formula_weight 186.20
_chemical_name_systematic
;
1-Fluoro-1,3-dihydrobenzo[<i>c</i>]thiophene 2,2-dioxide
;
_space_group_crystal_system monoclinic
_space_group_IT_number 14
_space_group_name_Hall '-P 2ybc'
_space_group_name_H-M_alt 'P 1 21/c 1'
_symmetry_space_group_name_Hall '-P 2ybc'
_symmetry_space_group_name_H-M 'P 1 21/c 1'
_atom_sites_solution_hydrogens geom
_atom_sites_solution_primary direct
_audit_creation_method
;
Olex2 1.2
(compiled 2015.01.26 svn.r3150 for OlexSys, GUI svn.r4998)
;
_cell_angle_alpha 90
_cell_angle_beta 99.742(6)
_cell_angle_gamma 90
_cell_formula_units_Z 4
_cell_length_a 5.7772(5)
_cell_length_b 8.3886(6)
_cell_length_c 16.8717(12)
_cell_measurement_reflns_used 1262
_cell_measurement_temperature 296(2)
_cell_measurement_theta_max 66.312
_cell_measurement_theta_min 5.32
_cell_volume 805.86(11)
_computing_cell_refinement
;
SAINT (Bruker, 2009)
;
_computing_data_collection
;
APEX2 (Bruker, 2009)
;
_computing_data_reduction
;
SAINT (Bruker, 2009)
;
_computing_molecular_graphics
;
OLEX2 (Dolomanov <i>et al.</i>,  2009) and Mercury (Macrae,
2006)
;
_computing_publication_material
;
OLEX2 (Dolomanov <i>et al.</i>,  2009)
;
_computing_structure_refinement
;
SHELXL2014 (Sheldrick, 2015)
;
_computing_structure_solution
;
SHELXS97 (Sheldrick, 2008)
;
_diffrn_ambient_temperature 296.15
_diffrn_measured_fraction_theta_full 0.993
_diffrn_measured_fraction_theta_max 0.975
_diffrn_measurement_device_type 'Bruker APEXII CCD'
_diffrn_measurement_method '\f and \w scans'
_diffrn_radiation_monochromator graphite
_diffrn_radiation_type CuK\a
_diffrn_radiation_wavelength 1.54178
_diffrn_reflns_av_R_equivalents 0.0802
_diffrn_reflns_limit_h_max 6
_diffrn_reflns_limit_h_min -6
_diffrn_reflns_limit_k_max 9
_diffrn_reflns_limit_k_min -10
_diffrn_reflns_limit_l_max 17
_diffrn_reflns_limit_l_min -19
_diffrn_reflns_number 6724
_diffrn_reflns_theta_full 67.679
_diffrn_reflns_theta_max 69.635
_diffrn_reflns_theta_min 5.320
_diffrn_standards_number 0
_exptl_absorpt_coefficient_mu 3.375
_exptl_absorpt_correction_T_max 0.7532
_exptl_absorpt_correction_T_min 0.4184
_exptl_absorpt_correction_type multi-scan
_exptl_absorpt_process_details
;
(<i>SADABS</i>; Bruker, 2009)
;
_exptl_crystal_colour colourless
_exptl_crystal_density_diffrn 1.535
_exptl_crystal_description block
_exptl_crystal_F_000 384
_exptl_crystal_size_max 0.05
_exptl_crystal_size_mid 0.03
_exptl_crystal_size_min 0.02
_refine_diff_density_max 0.577
_refine_diff_density_min -0.976
_refine_ls_extinction_method none
_refine_ls_goodness_of_fit_ref 1.125
_refine_ls_hydrogen_treatment constr
_refine_ls_matrix_type full
_refine_ls_number_parameters 109
_refine_ls_number_reflns 1475
_refine_ls_number_restraints 0
_refine_ls_restrained_S_all 1.125
_refine_ls_R_factor_all 0.0843
_refine_ls_R_factor_gt 0.0681
_refine_ls_shift/su_max 0.000
_refine_ls_shift/su_mean 0.000
_refine_ls_structure_factor_coef Fsqd
_refine_ls_weighting_details 'w=1/[\s^2^(Fo^2^)+(0.1242P)^2^+0.3031P] where P=(Fo^2^+2Fc^2^)/3'
_refine_ls_weighting_scheme calc
_refine_ls_wR_factor_gt 0.1850
_refine_ls_wR_factor_ref 0.2051
_reflns_number_gt 1206
_reflns_number_total 1475
_reflns_threshold_expression 'I > 2\s(I)'
_cod_data_source_file wm5205sup1.cif
_cod_data_source_block I
_cod_database_code 2241140
_shelx_space_group_comment
;
The symmetry employed for this shelxl refinement is uniquely defined
by the following loop, which should always be used as a source of
symmetry information in preference to the above space-group names.
They are only intended as comments.
;
_shelx_estimated_absorpt_t_min 0.849
_shelx_estimated_absorpt_t_max 0.936
_shelxl_version_number 2.014

loop_
_space_group_symop_operation_xyz
'x, y, z'
'-x, y+1/2, -z+1/2'
'-x, -y, -z'
'x, -y-1/2, z-1/2'

loop_
_atom_site_type_symbol
_atom_site_label
_atom_site_fract_x
_atom_site_fract_y
_atom_site_fract_z
_atom_site_U_iso_or_equiv
_atom_site_adp_type
_atom_site_calc_flag
_atom_site_occupancy
S S1 0.58177(16) 0.76462(12) 0.95887(5) 0.0438(4) Uani d 1
F F1 0.1554(5) 0.6784(4) 0.96561(16) 0.0686(8) Uani d 1
O O1 0.6976(5) 0.9083(4) 0.94354(18) 0.0593(9) Uani d 1
O O2 0.6325(6) 0.6952(5) 1.03759(17) 0.0675(10) Uani d 1
C C1 0.2672(7) 0.7960(5) 0.9290(2) 0.0442(9) Uani d 1
H H1 0.2194 0.9030 0.9431 0.053 Uiso calc 1
C C2 0.2387(7) 0.7727(4) 0.8397(2) 0.0381(8) Uani d 1
C C3 0.0537(8) 0.8364(5) 0.7852(3) 0.0521(10) Uani d 1
H H3 -0.0632 0.8964 0.8027 0.063 Uiso calc 1
C C4 0.0492(10) 0.8075(6) 0.7037(3) 0.0633(13) Uani d 1
H H4 -0.0734 0.8477 0.6661 0.076 Uiso calc 1
C C5 0.2237(10) 0.7203(6) 0.6781(3) 0.0638(13) Uani d 1
H H5 0.2178 0.7029 0.6233 0.077 Uiso calc 1
C C6 0.4093(8) 0.6576(5) 0.7325(2) 0.0512(10) Uani d 1
H H6 0.5276 0.5994 0.7147 0.061 Uiso calc 1
C C7 0.4136(6) 0.6840(4) 0.8142(2) 0.0373(8) Uani d 1
C C8 0.6028(7) 0.6252(5) 0.8808(2) 0.0442(9) Uani d 1
H H8A 0.7564 0.6286 0.8649 0.053 Uiso calc 1
H H8B 0.5711 0.5175 0.8969 0.053 Uiso calc 1

loop_
_atom_site_aniso_label
_atom_site_aniso_U_11
_atom_site_aniso_U_22
_atom_site_aniso_U_33
_atom_site_aniso_U_12
_atom_site_aniso_U_13
_atom_site_aniso_U_23
S1 0.0448(6) 0.0535(7) 0.0294(6) -0.0075(4) -0.0046(4) -0.0040(3)
F1 0.0590(15) 0.098(2) 0.0493(15) -0.0118(15) 0.0102(11) 0.0065(13)
O1 0.0623(18) 0.0629(19) 0.0519(16) -0.0229(15) 0.0075(13) -0.0147(14)
O2 0.068(2) 0.095(2) 0.0328(16) -0.0078(18) -0.0109(14) 0.0109(15)
C1 0.047(2) 0.054(2) 0.0302(19) -0.0005(17) 0.0026(14) -0.0082(15)
C2 0.045(2) 0.0384(19) 0.0283(18) -0.0040(15) -0.0003(14) -0.0037(13)
C3 0.053(2) 0.051(2) 0.047(2) 0.0017(18) -0.0075(17) 0.0000(17)
C4 0.078(3) 0.063(3) 0.038(2) -0.013(2) -0.019(2) 0.0103(19)
C5 0.092(4) 0.069(3) 0.027(2) -0.021(3) -0.001(2) -0.0043(18)
C6 0.068(3) 0.052(2) 0.0358(19) -0.0143(19) 0.0140(17) -0.0135(16)
C7 0.0453(19) 0.0335(18) 0.0313(17) -0.0072(14) 0.0011(14) -0.0070(13)
C8 0.0427(19) 0.043(2) 0.045(2) 0.0018(16) 0.0020(15) -0.0037(16)

loop_
_atom_type_symbol
_atom_type_description
_atom_type_scat_dispersion_real
_atom_type_scat_dispersion_imag
_atom_type_scat_source
C C 0.0181 0.0091 'International Tables Vol C Tables 4.2.6.8 and 6.1.1.4'
H H 0.0000 0.0000 'International Tables Vol C Tables 4.2.6.8 and 6.1.1.4'
F F 0.0727 0.0534 'International Tables Vol C Tables 4.2.6.8 and 6.1.1.4'
O O 0.0492 0.0322 'International Tables Vol C Tables 4.2.6.8 and 6.1.1.4'
S S 0.3331 0.5567 'International Tables Vol C Tables 4.2.6.8 and 6.1.1.4'

loop_
_geom_angle_atom_site_label_1
_geom_angle_atom_site_label_2
_geom_angle_atom_site_label_3
_geom_angle
O1 S1 O2 118.9(2)
O1 S1 C1 107.8(2)
O1 S1 C8 109.19(19)
O2 S1 C1 110.6(2)
O2 S1 C8 112.9(2)
C8 S1 C1 94.61(18)
S1 C1 H1 112.0
F1 C1 S1 107.1(3)
F1 C1 H1 112.0
F1 C1 C2 112.1(3)
C2 C1 S1 101.1(3)
C2 C1 H1 112.0
C3 C2 C1 123.6(4)
C7 C2 C1 114.9(3)
C7 C2 C3 121.4(4)
C2 C3 H3 121.0
C4 C3 C2 118.0(4)
C4 C3 H3 121.0
C3 C4 H4 119.6
C5 C4 C3 120.7(4)
C5 C4 H4 119.6
C4 C5 H5 119.4
C4 C5 C6 121.3(4)
C6 C5 H5 119.4
C5 C6 H6 120.8
C5 C6 C7 118.4(4)
C7 C6 H6 120.8
C2 C7 C6 120.2(4)
C2 C7 C8 114.8(3)
C6 C7 C8 125.0(4)
S1 C8 H8A 111.4
S1 C8 H8B 111.4
C7 C8 S1 101.8(2)
C7 C8 H8A 111.4
C7 C8 H8B 111.4
H8A C8 H8B 109.3

loop_
_geom_bond_atom_site_label_1
_geom_bond_atom_site_label_2
_geom_bond_distance
S1 O1 1.423(3)
S1 O2 1.434(3)
S1 C1 1.821(4)
S1 C8 1.781(4)
F1 C1 1.381(5)
C1 H1 0.9800
C1 C2 1.502(5)
C2 C3 1.393(5)
C2 C7 1.381(5)
C3 H3 0.9300
C3 C4 1.392(6)
C4 H4 0.9300
C4 C5 1.373(8)
C5 H5 0.9300
C5 C6 1.391(7)
C6 H6 0.9300
C6 C7 1.392(5)
C7 C8 1.512(5)
C8 H8A 0.9700
C8 H8B 0.9700

loop_
_geom_hbond_atom_site_label_D
_geom_hbond_atom_site_label_H
_geom_hbond_atom_site_label_A
_geom_hbond_site_symmetry_A
_geom_hbond_distance_DH
_geom_hbond_distance_HA
_geom_hbond_distance_DA
_geom_hbond_angle_DHA
C3 H3 O1 1_455 0.93 2.95 3.687(6) 137.7
C1 H1 O1 3_677 0.98 2.47 3.266(5) 138.5
C1 H1 O2 3_677 0.98 3.48 4.331(6) 146.7
C4 H4 O2 4_475 0.93 2.54 3.371(5) 148.3
C5 H5 F1 4_575 0.93 2.81 3.640(5) 149.6
C8 H8B O2 3_667 0.97 2.50 3.406(5) 156.3

loop_
_geom_torsion_atom_site_label_1
_geom_torsion_atom_site_label_2
_geom_torsion_atom_site_label_3
_geom_torsion_atom_site_label_4
_geom_torsion
S1 C1 C2 C3 -156.5(3)
S1 C1 C2 C7 22.5(4)
F1 C1 C2 C3 89.7(5)
F1 C1 C2 C7 -91.2(4)
O1 S1 C1 F1 -162.2(2)
O1 S1 C1 C2 80.4(3)
O1 S1 C8 C7 -79.0(3)
O2 S1 C1 F1 -30.6(3)
O2 S1 C1 C2 -148.1(3)
O2 S1 C8 C7 146.3(3)
C1 S1 C8 C7 31.6(3)
C1 C2 C3 C4 179.3(4)
C1 C2 C7 C6 -178.4(3)
C1 C2 C7 C8 0.2(5)
C2 C3 C4 C5 -0.7(7)
C2 C7 C8 S1 -23.5(4)
C3 C2 C7 C6 0.7(6)
C3 C2 C7 C8 179.3(4)
C3 C4 C5 C6 0.3(8)
C4 C5 C6 C7 0.6(7)
C5 C6 C7 C2 -1.0(6)
C5 C6 C7 C8 -179.6(4)
C6 C7 C8 S1 155.1(3)
C7 C2 C3 C4 0.2(6)
C8 S1 C1 F1 86.0(3)
C8 S1 C1 C2 -31.5(3)

_cod_database_fobs_code 2241140
